data_7047494
loop_
_publ_author_name
'Singh, Ajeet'
'Mobin, Shaikh M.'
'Mathur, Pradeep'

_publ_section_title
;
 Preparation of the Ru<sub>3</sub>(CO)<sub>8</sub>-pyridine-alcohol
 cluster and its use for the selective catalytic transformation of primary
 to secondary amines.
;
_journal_issue 39
_journal_name_full 'Dalton transactions (Cambridge, England : 2003)'
_journal_page_first 14033
_journal_page_last 14040
_journal_paper_doi 10.1039/c8dt02972e
_journal_volume 47
_journal_year 2018
_chemical_formula_moiety 'C22 H16 N2 O10 Ru3'
_chemical_formula_sum 'C22 H16 N2 O10 Ru3'
_chemical_formula_weight 771.58
_space_group_crystal_system monoclinic
_space_group_IT_number 14
_space_group_name_Hall '-P 2yn'
_space_group_name_H-M_alt 'P 1 21/n 1'
_symmetry_space_group_name_Hall '-P 2yn'
_symmetry_space_group_name_H-M 'P 1 21/n 1'
_atom_sites_solution_hydrogens geom
_audit_creation_method SHELXL-2014/7
_audit_update_record
;
2018-08-10 deposited with the CCDC.
2018-09-10 downloaded from the CCDC.
;
_cell_angle_alpha 90
_cell_angle_beta 93.161(2)
_cell_angle_gamma 90
_cell_formula_units_Z 4
_cell_length_a 10.5526(2)
_cell_length_b 14.8131(3)
_cell_length_c 16.8846(4)
_cell_measurement_reflns_used 18897
_cell_measurement_temperature 293(2)
_cell_measurement_theta_max 28.6270
_cell_measurement_theta_min 3.4170
_cell_volume 2635.33(10)
_computing_cell_refinement 'CrysAlis RED, Oxford Diffraction Ltd.,'
_computing_data_collection 'CrysAlis CCD, Oxford Diffraction Ltd.,'
_computing_data_reduction 'CrysAlis RED, Oxford Diffraction Ltd.,'
_computing_molecular_graphics Ortep3
_computing_publication_material Shelx97
_computing_structure_refinement 'SHELXL-2014/7 (Sheldrick, 2014)'
_computing_structure_solution 'SHELXS-97 (Sheldrick, 1997)'
_diffrn_ambient_temperature 293(2)
_diffrn_detector_area_resol_mean 15.9948
_diffrn_measured_fraction_theta_full 0.998
_diffrn_measured_fraction_theta_max 0.911
_diffrn_measurement_device_type 'OXFORD DIFFRACTION SUPER NOVA'
_diffrn_measurement_method \w/q-scan
_diffrn_radiation_monochromator graphite
_diffrn_radiation_source 'Micro-Focus (Mo) X-ray Source'
_diffrn_radiation_type MoK\a
_diffrn_radiation_wavelength 0.71073
_diffrn_reflns_av_R_equivalents 0.0365
_diffrn_reflns_av_unetI/netI 0.0236
_diffrn_reflns_Laue_measured_fraction_full 0.998
_diffrn_reflns_Laue_measured_fraction_max 0.911
_diffrn_reflns_limit_h_max 14
_diffrn_reflns_limit_h_min -13
_diffrn_reflns_limit_k_max 20
_diffrn_reflns_limit_k_min -19
_diffrn_reflns_limit_l_max 22
_diffrn_reflns_limit_l_min -22
_diffrn_reflns_number 30798
_diffrn_reflns_point_group_measured_fraction_full 0.998
_diffrn_reflns_point_group_measured_fraction_max 0.911
_diffrn_reflns_theta_full 25.242
_diffrn_reflns_theta_max 29.007
_diffrn_reflns_theta_min 3.004
_exptl_absorpt_coefficient_mu 1.753
_exptl_absorpt_correction_T_max 1.00000
_exptl_absorpt_correction_T_min 0.73870
_exptl_absorpt_correction_type multi-scan
_exptl_absorpt_process_details
;
CrysAlisPro 1.171.39.46 (Rigaku Oxford Diffraction, 2018)
Empirical absorption correction using spherical harmonics,
 implemented in SCALE3 ABSPACK scaling algorithm.
;
_exptl_crystal_colour red
_exptl_crystal_density_diffrn 1.945
_exptl_crystal_density_method 'not measured'
_exptl_crystal_description block
_exptl_crystal_F_000 1496
_exptl_crystal_size_max 0.340
_exptl_crystal_size_mid 0.320
_exptl_crystal_size_min 0.280
_refine_diff_density_max 0.561
_refine_diff_density_min -0.698
_refine_diff_density_rms 0.071
_refine_ls_extinction_method none
_refine_ls_goodness_of_fit_ref 1.059
_refine_ls_hydrogen_treatment constr
_refine_ls_matrix_type full
_refine_ls_number_parameters 334
_refine_ls_number_reflns 6385
_refine_ls_number_restraints 0
_refine_ls_restrained_S_all 1.059
_refine_ls_R_factor_all 0.0314
_refine_ls_R_factor_gt 0.0264
_refine_ls_shift/su_max 0.002
_refine_ls_shift/su_mean 0.000
_refine_ls_structure_factor_coef Fsqd
_refine_ls_weighting_details 'w=1/[\s^2^(Fo^2^)+(0.0351P)^2^+0.8263P] where P=(Fo^2^+2Fc^2^)/3'
_refine_ls_weighting_scheme calc
_refine_ls_wR_factor_gt 0.0658
_refine_ls_wR_factor_ref 0.0696
_reflns_Friedel_coverage 0.000
_reflns_number_gt 5675
_reflns_number_total 6385
_reflns_threshold_expression 'I > 2\s(I)'
_cod_data_source_file c8dt02972e2.cif
_cod_data_source_block 1
_cod_depositor_comments 'Adding full bibliography for 7047493--7047496.cif.'
_cod_database_code 7047494
_shelx_shelxl_version_number 2014/7
_shelx_space_group_comment
;
The symmetry employed for this shelxl refinement is uniquely defined
by the following loop, which should always be used as a source of
symmetry information in preference to the above space-group names.
They are only intended as comments.
;
_shelx_estimated_absorpt_t_min 0.587
_shelx_estimated_absorpt_t_max 0.640
_oxdiff_exptl_absorpt_empirical_full_min 0.825
_oxdiff_exptl_absorpt_empirical_full_max 1.243
_oxdiff_exptl_absorpt_empirical_details
;
Empirical correction (ABSPACK) includes:
- Absorption correction using spherical harmonics
- Frame scaling
;

loop_
_space_group_symop_operation_xyz
'x, y, z'
'-x+1/2, y+1/2, -z+1/2'
'-x, -y, -z'
'x-1/2, -y-1/2, z-1/2'

loop_
_atom_site_label
_atom_site_type_symbol
_atom_site_fract_x
_atom_site_fract_y
_atom_site_fract_z
_atom_site_U_iso_or_equiv
_atom_site_adp_type
_atom_site_occupancy
_atom_site_site_symmetry_order
_atom_site_calc_flag
_atom_site_refinement_flags_posn
_atom_site_refinement_flags_adp
Ru1 Ru 0.61866(2) 0.18445(2) 0.47080(2) 0.03593(6) Uani 1 1 d . .
Ru2 Ru 0.74928(2) 0.35305(2) 0.40795(2) 0.04008(6) Uani 1 1 d . .
Ru3 Ru 0.81417(2) 0.27644(2) 0.55728(2) 0.04289(6) Uani 1 1 d . .
O1 O 0.56212(15) 0.31756(10) 0.43960(10) 0.0417(4) Uani 1 1 d . .
O2 O 0.73095(15) 0.21519(10) 0.37138(9) 0.0379(3) Uani 1 1 d . .
O3 O 0.4769(2) 0.16908(16) 0.62027(13) 0.0762(6) Uani 1 1 d . .
O4 O 0.7422(2) 0.00646(14) 0.51572(13) 0.0721(6) Uani 1 1 d . .
O5 O 0.7560(3) 0.53745(15) 0.48361(17) 0.0965(9) Uani 1 1 d . .
O6 O 1.0248(2) 0.37300(17) 0.37281(16) 0.0803(7) Uani 1 1 d . .
O7 O 0.8158(3) 0.15249(17) 0.70418(13) 0.0793(7) Uani 1 1 d . .
O8 O 1.0255(3) 0.40612(19) 0.62072(17) 0.0969(9) Uani 1 1 d . .
O9 O 0.9910(2) 0.16092(15) 0.45774(13) 0.0701(6) Uani 1 1 d . .
O10 O 0.5891(2) 0.39263(19) 0.60938(14) 0.0867(8) Uani 1 1 d . .
N1 N 0.46363(19) 0.13373(14) 0.38922(12) 0.0438(4) Uani 1 1 d . .
N2 N 0.6781(2) 0.39678(14) 0.28769(13) 0.0478(5) Uani 1 1 d . .
C1 C 0.4787(3) 0.05410(18) 0.35100(16) 0.0527(6) Uani 1 1 d . .
H1 H 0.5532 0.0217 0.3615 0.063 Uiso 1 1 calc R U
C2 C 0.3877(3) 0.0189(2) 0.29691(17) 0.0644(8) Uani 1 1 d . .
H2 H 0.4018 -0.0351 0.2707 0.077 Uiso 1 1 calc R U
C3 C 0.2754(3) 0.0663(2) 0.28291(19) 0.0725(9) Uani 1 1 d . .
H3 H 0.2119 0.0439 0.2479 0.087 Uiso 1 1 calc R U
C4 C 0.2592(3) 0.1469(2) 0.3216(2) 0.0671(8) Uani 1 1 d . .
H4 H 0.1844 0.1794 0.3122 0.080 Uiso 1 1 calc R U
C5 C 0.3548(2) 0.18091(19) 0.37532(17) 0.0518(6) Uani 1 1 d . .
C6 C 0.3403(3) 0.2707(2) 0.4157(2) 0.0608(7) Uani 1 1 d . .
H6A H 0.3416 0.2614 0.4726 0.073 Uiso 1 1 calc R U
H6B H 0.2585 0.2964 0.3991 0.073 Uiso 1 1 calc R U
C7 C 0.4462(3) 0.33853(18) 0.39668(18) 0.0546(7) Uani 1 1 d . .
H7A H 0.4591 0.3371 0.3403 0.066 Uiso 1 1 calc R U
H7B H 0.4198 0.3991 0.4102 0.066 Uiso 1 1 calc R U
C8 C 0.6170(3) 0.4776(2) 0.27884(19) 0.0619(7) Uani 1 1 d . .
H8 H 0.6028 0.5117 0.3237 0.074 Uiso 1 1 calc R U
C9 C 0.5751(3) 0.5107(2) 0.2044(2) 0.0722(9) Uani 1 1 d . .
H9 H 0.5339 0.5662 0.2001 0.087 Uiso 1 1 calc R U
C10 C 0.5951(3) 0.4607(2) 0.1376(2) 0.0729(9) Uani 1 1 d . .
H10 H 0.5674 0.4818 0.0877 0.087 Uiso 1 1 calc R U
C11 C 0.6571(3) 0.3787(2) 0.14562(18) 0.0642(8) Uani 1 1 d . .
H11 H 0.6721 0.3444 0.1010 0.077 Uiso 1 1 calc R U
C12 C 0.6975(2) 0.34751(19) 0.22150(16) 0.0505(6) Uani 1 1 d . .
C13 C 0.7586(3) 0.25556(19) 0.23253(15) 0.0510(6) Uani 1 1 d . .
H13A H 0.8463 0.2633 0.2517 0.061 Uiso 1 1 calc R U
H13B H 0.7584 0.2253 0.1816 0.061 Uiso 1 1 calc R U
C14 C 0.6900(3) 0.19553(17) 0.29139(14) 0.0449(5) Uani 1 1 d . .
H14A H 0.5992 0.2052 0.2844 0.054 Uiso 1 1 calc R U
H14B H 0.7069 0.1326 0.2802 0.054 Uiso 1 1 calc R U
C15 C 0.5308(3) 0.17479(18) 0.56260(16) 0.0495(6) Uani 1 1 d . .
C16 C 0.6941(2) 0.07418(17) 0.49773(14) 0.0455(5) Uani 1 1 d . .
C17 C 0.7544(3) 0.46703(19) 0.45442(19) 0.0612(7) Uani 1 1 d . .
C18 C 0.9196(3) 0.36638(18) 0.38740(17) 0.0537(6) Uani 1 1 d . .
C19 C 0.8163(3) 0.19789(19) 0.64980(16) 0.0534(6) Uani 1 1 d . .
C20 C 0.9471(3) 0.3599(2) 0.59541(18) 0.0604(7) Uani 1 1 d . .
C21 C 0.9238(3) 0.20329(19) 0.49354(16) 0.0501(6) Uani 1 1 d . .
C22 C 0.6713(3) 0.3497(2) 0.58893(17) 0.0606(7) Uani 1 1 d . .

loop_
_atom_site_aniso_label
_atom_site_aniso_U_11
_atom_site_aniso_U_22
_atom_site_aniso_U_33
_atom_site_aniso_U_23
_atom_site_aniso_U_13
_atom_site_aniso_U_12
Ru1 0.03469(10) 0.03995(10) 0.03347(10) 0.00102(7) 0.00492(7) 0.00006(7)
Ru2 0.03872(11) 0.03949(10) 0.04222(12) 0.00205(7) 0.00394(8) -0.00145(7)
Ru3 0.04309(12) 0.04842(12) 0.03682(11) -0.00469(8) -0.00094(8) 0.00039(8)
O1 0.0339(8) 0.0440(8) 0.0471(9) 0.0029(7) 0.0020(7) 0.0036(6)
O2 0.0395(8) 0.0422(8) 0.0325(8) 0.0017(6) 0.0056(6) 0.0007(6)
O3 0.0800(16) 0.0926(16) 0.0598(13) 0.0077(11) 0.0385(12) 0.0079(12)
O4 0.0897(16) 0.0598(12) 0.0688(14) 0.0183(10) 0.0211(11) 0.0250(11)
O5 0.114(2) 0.0568(13) 0.121(2) -0.0321(14) 0.0272(17) -0.0129(13)
O6 0.0425(12) 0.0934(16) 0.1060(19) 0.0155(14) 0.0137(11) -0.0047(11)
O7 0.0986(19) 0.0843(16) 0.0536(13) 0.0169(11) -0.0077(12) -0.0139(13)
O8 0.0878(19) 0.1005(19) 0.101(2) -0.0174(16) -0.0043(15) -0.0402(16)
O9 0.0634(14) 0.0800(14) 0.0668(14) -0.0147(11) 0.0036(11) 0.0195(11)
O10 0.0780(16) 0.1060(19) 0.0760(16) -0.0350(14) 0.0041(12) 0.0287(14)
N1 0.0373(10) 0.0507(11) 0.0435(11) 0.0027(9) 0.0043(8) -0.0062(8)
N2 0.0433(11) 0.0486(11) 0.0520(12) 0.0125(9) 0.0069(9) 0.0013(9)
C1 0.0542(15) 0.0536(14) 0.0506(15) 0.0001(11) 0.0047(12) -0.0092(12)
C2 0.079(2) 0.0650(17) 0.0488(16) -0.0027(13) 0.0016(14) -0.0247(16)
C3 0.074(2) 0.080(2) 0.0603(19) 0.0129(16) -0.0203(16) -0.0261(18)
C4 0.0495(16) 0.076(2) 0.074(2) 0.0169(16) -0.0167(14) -0.0124(14)
C5 0.0387(13) 0.0622(16) 0.0545(16) 0.0102(12) 0.0017(11) -0.0079(11)
C6 0.0369(14) 0.0696(18) 0.076(2) 0.0029(15) 0.0039(13) 0.0073(12)
C7 0.0418(14) 0.0504(14) 0.0709(19) 0.0032(12) -0.0031(12) 0.0080(11)
C8 0.0575(17) 0.0530(15) 0.076(2) 0.0173(14) 0.0101(14) 0.0065(13)
C9 0.0599(19) 0.0647(18) 0.092(2) 0.0360(18) 0.0034(17) 0.0081(14)
C10 0.0602(19) 0.091(2) 0.068(2) 0.0392(18) 0.0014(15) -0.0010(16)
C11 0.0567(17) 0.087(2) 0.0495(16) 0.0187(15) 0.0052(13) -0.0019(15)
C12 0.0425(14) 0.0636(16) 0.0462(15) 0.0137(12) 0.0077(11) -0.0027(11)
C13 0.0525(15) 0.0624(15) 0.0391(13) 0.0016(11) 0.0116(11) 0.0021(12)
C14 0.0498(14) 0.0485(13) 0.0370(12) -0.0016(10) 0.0064(10) 0.0013(11)
C15 0.0491(15) 0.0521(14) 0.0480(15) 0.0022(11) 0.0079(12) 0.0034(11)
C16 0.0489(14) 0.0498(13) 0.0386(13) 0.0048(10) 0.0111(10) 0.0015(11)
C17 0.0605(18) 0.0522(15) 0.0720(19) -0.0045(13) 0.0124(14) -0.0060(13)
C18 0.0512(16) 0.0514(14) 0.0582(17) 0.0064(12) 0.0005(12) -0.0040(11)
C19 0.0524(15) 0.0614(15) 0.0457(15) -0.0055(12) -0.0034(12) -0.0043(12)
C20 0.0624(18) 0.0623(17) 0.0567(17) -0.0063(13) 0.0037(14) -0.0093(14)
C21 0.0502(15) 0.0554(14) 0.0439(14) -0.0032(11) -0.0054(12) 0.0017(12)
C22 0.0620(18) 0.0723(18) 0.0468(16) -0.0155(13) -0.0020(13) 0.0058(15)

loop_
_atom_type_symbol
_atom_type_description
_atom_type_scat_dispersion_real
_atom_type_scat_dispersion_imag
_atom_type_scat_source
C C 0.0033 0.0016 'International Tables Vol C Tables 4.2.6.8 and 6.1.1.4'
H H 0.0000 0.0000 'International Tables Vol C Tables 4.2.6.8 and 6.1.1.4'
N N 0.0061 0.0033 'International Tables Vol C Tables 4.2.6.8 and 6.1.1.4'
O O 0.0106 0.0060 'International Tables Vol C Tables 4.2.6.8 and 6.1.1.4'
Ru Ru -1.2594 0.8363 'International Tables Vol C Tables 4.2.6.8 and 6.1.1.4'

loop_
_geom_angle_atom_site_label_1
_geom_angle_atom_site_label_2
_geom_angle_atom_site_label_3
_geom_angle
C15 Ru1 C16 87.42(11)
C15 Ru1 O1 97.63(9)
C16 Ru1 O1 171.07(9)
C15 Ru1 O2 171.23(9)
C16 Ru1 O2 97.43(8)
O1 Ru1 O2 76.66(6)
C15 Ru1 N1 96.18(10)
C16 Ru1 N1 98.38(10)
O1 Ru1 N1 88.44(7)
O2 Ru1 N1 90.36(7)
C15 Ru1 Ru3 89.40(9)
C16 Ru1 Ru3 90.38(8)
O1 Ru1 Ru3 82.34(4)
O2 Ru1 Ru3 83.28(4)
N1 Ru1 Ru3 169.79(5)
C15 Ru1 Ru2 127.31(8)
C16 Ru1 Ru2 127.14(8)
O1 Ru1 Ru2 44.15(4)
O2 Ru1 Ru2 44.16(4)
N1 Ru1 Ru2 113.08(5)
Ru3 Ru1 Ru2 56.971(6)
C18 Ru2 C17 88.65(13)
C18 Ru2 O2 96.92(10)
C17 Ru2 O2 171.01(10)
C18 Ru2 O1 170.93(9)
C17 Ru2 O1 97.08(10)
O2 Ru2 O1 76.56(6)
C18 Ru2 N2 94.60(10)
C17 Ru2 N2 96.96(11)
O2 Ru2 N2 89.65(7)
O1 Ru2 N2 91.69(7)
C18 Ru2 Ru3 91.15(8)
C17 Ru2 Ru3 89.32(10)
O2 Ru2 Ru3 83.53(4)
O1 Ru2 Ru3 81.93(4)
N2 Ru2 Ru3 171.57(5)
C18 Ru2 Ru1 127.44(8)
C17 Ru2 Ru1 126.54(9)
O2 Ru2 Ru1 44.60(4)
O1 Ru2 Ru1 43.58(4)
N2 Ru2 Ru1 114.66(5)
Ru3 Ru2 Ru1 56.914(6)
C19 Ru3 C21 97.46(12)
C19 Ru3 C20 97.91(12)
C21 Ru3 C20 95.55(12)
C19 Ru3 C22 95.00(13)
C21 Ru3 C22 161.47(11)
C20 Ru3 C22 96.26(13)
C19 Ru3 Ru1 95.89(8)
C21 Ru3 Ru1 83.39(8)
C20 Ru3 Ru1 166.18(9)
C22 Ru3 Ru1 81.74(9)
C19 Ru3 Ru2 162.00(8)
C21 Ru3 Ru2 81.50(8)
C20 Ru3 Ru2 100.08(9)
C22 Ru3 Ru2 82.41(9)
Ru1 Ru3 Ru2 66.115(7)
C7 O1 Ru1 123.57(15)
C7 O1 Ru2 126.82(16)
Ru1 O1 Ru2 92.27(6)
C14 O2 Ru2 119.11(13)
C14 O2 Ru1 122.95(14)
Ru2 O2 Ru1 91.24(6)
C5 N1 C1 119.1(2)
C5 N1 Ru1 121.61(17)
C1 N1 Ru1 119.28(17)
C12 N2 C8 118.2(2)
C12 N2 Ru2 122.39(16)
C8 N2 Ru2 119.3(2)
N1 C1 C2 122.9(3)
N1 C1 H1 118.6
C2 C1 H1 118.6
C3 C2 C1 118.4(3)
C3 C2 H2 120.8
C1 C2 H2 120.8
C4 C3 C2 119.1(3)
C4 C3 H3 120.5
C2 C3 H3 120.5
C3 C4 C5 120.8(3)
C3 C4 H4 119.6
C5 C4 H4 119.6
N1 C5 C4 119.8(3)
N1 C5 C6 118.9(2)
C4 C5 C6 121.3(3)
C5 C6 C7 112.8(2)
C5 C6 H6A 109.0
C7 C6 H6A 109.0
C5 C6 H6B 109.0
C7 C6 H6B 109.0
H6A C6 H6B 107.8
O1 C7 C6 111.3(2)
O1 C7 H7A 109.4
C6 C7 H7A 109.4
O1 C7 H7B 109.4
C6 C7 H7B 109.4
H7A C7 H7B 108.0
N2 C8 C9 122.1(3)
N2 C8 H8 119.0
C9 C8 H8 119.0
C10 C9 C8 119.6(3)
C10 C9 H9 120.2
C8 C9 H9 120.2
C9 C10 C11 119.0(3)
C9 C10 H10 120.5
C11 C10 H10 120.5
C10 C11 C12 119.8(3)
C10 C11 H11 120.1
C12 C11 H11 120.1
N2 C12 C11 121.4(3)
N2 C12 C13 117.7(2)
C11 C12 C13 120.9(3)
C12 C13 C14 112.7(2)
C12 C13 H13A 109.1
C14 C13 H13A 109.1
C12 C13 H13B 109.1
C14 C13 H13B 109.1
H13A C13 H13B 107.8
O2 C14 C13 111.4(2)
O2 C14 H14A 109.4
C13 C14 H14A 109.4
O2 C14 H14B 109.4
C13 C14 H14B 109.4
H14A C14 H14B 108.0
O3 C15 Ru1 179.4(3)
O4 C16 Ru1 178.7(3)
O5 C17 Ru2 179.1(3)
O6 C18 Ru2 178.0(3)
O7 C19 Ru3 179.0(3)
O8 C20 Ru3 176.8(3)
O9 C21 Ru3 178.0(2)
O10 C22 Ru3 178.2(3)

loop_
_geom_bond_atom_site_label_1
_geom_bond_atom_site_label_2
_geom_bond_distance
Ru1 C15 1.855(3)
Ru1 C16 1.863(2)
Ru1 O1 2.1181(15)
Ru1 O2 2.1559(15)
Ru1 N1 2.211(2)
Ru1 Ru3 2.8130(3)
Ru1 Ru2 3.0699(3)
Ru2 C18 1.860(3)
Ru2 C17 1.861(3)
Ru2 O2 2.1391(15)
Ru2 O1 2.1399(16)
Ru2 N2 2.222(2)
Ru2 Ru3 2.8148(3)
Ru3 C19 1.947(3)
Ru3 C21 1.951(3)
Ru3 C20 1.952(3)
Ru3 C22 1.957(3)
O1 C7 1.422(3)
O2 C14 1.425(3)
O3 C15 1.158(3)
O4 C16 1.157(3)
O5 C17 1.153(3)
O6 C18 1.155(3)
O7 C19 1.138(3)
O8 C20 1.139(4)
O9 C21 1.145(3)
O10 C22 1.144(4)
N1 C5 1.354(3)
N1 C1 1.358(3)
N2 C12 1.360(3)
N2 C8 1.364(3)
C1 C2 1.390(4)
C1 H1 0.9300
C2 C3 1.386(5)
C2 H2 0.9300
C3 C4 1.376(5)
C3 H3 0.9300
C4 C5 1.411(4)
C4 H4 0.9300
C5 C6 1.506(4)
C6 C7 1.549(4)
C6 H6A 0.9700
C6 H6B 0.9700
C7 H7A 0.9700
C7 H7B 0.9700
C8 C9 1.398(4)
C8 H8 0.9300
C9 C10 1.376(5)
C9 H9 0.9300
C10 C11 1.383(5)
C10 H10 0.9300
C11 C12 1.406(4)
C11 H11 0.9300
C12 C13 1.514(4)
C13 C14 1.543(3)
C13 H13A 0.9700
C13 H13B 0.9700
C14 H14A 0.9700
C14 H14B 0.9700

loop_
_geom_torsion_atom_site_label_1
_geom_torsion_atom_site_label_2
_geom_torsion_atom_site_label_3
_geom_torsion_atom_site_label_4
_geom_torsion
C5 N1 C1 C2 1.0(4)
Ru1 N1 C1 C2 -177.9(2)
N1 C1 C2 C3 -1.6(4)
C1 C2 C3 C4 1.3(5)
C2 C3 C4 C5 -0.5(5)
C1 N1 C5 C4 -0.1(4)
Ru1 N1 C5 C4 178.8(2)
C1 N1 C5 C6 -177.9(2)
Ru1 N1 C5 C6 0.9(3)
C3 C4 C5 N1 -0.2(4)
C3 C4 C5 C6 177.6(3)
N1 C5 C6 C7 57.7(3)
C4 C5 C6 C7 -120.1(3)
Ru1 O1 C7 C6 31.9(3)
Ru2 O1 C7 C6 155.64(18)
C5 C6 C7 O1 -75.9(3)
C12 N2 C8 C9 -0.3(4)
Ru2 N2 C8 C9 177.1(2)
N2 C8 C9 C10 0.2(5)
C8 C9 C10 C11 -0.3(5)
C9 C10 C11 C12 0.5(5)
C8 N2 C12 C11 0.6(4)
Ru2 N2 C12 C11 -176.7(2)
C8 N2 C12 C13 -176.6(2)
Ru2 N2 C12 C13 6.1(3)
C10 C11 C12 N2 -0.7(4)
C10 C11 C12 C13 176.4(3)
N2 C12 C13 C14 52.6(3)
C11 C12 C13 C14 -124.6(3)
Ru2 O2 C14 C13 44.6(2)
Ru1 O2 C14 C13 157.57(15)
C12 C13 C14 O2 -83.1(3)
